data_7051502
_journal_name_full 'New Journal of Chemistry'
_journal_paper_doi 10.1039/a907124e
_journal_year 1999
_chemical_formula_sum 'C28 H19 Cl N2 O4'
_chemical_formula_weight 482.90
_space_group_IT_number 2
_symmetry_cell_setting triclinic
_symmetry_space_group_name_Hall '-P 1'
_symmetry_space_group_name_H-M 'P -1'
_cell_angle_alpha 75.052(8)
_cell_angle_beta 83.802(6)
_cell_angle_gamma 86.817(9)
_cell_formula_units_Z 2
_cell_length_a 6.0244(6)
_cell_length_b 12.731(2)
_cell_length_c 15.0026(13)
_cell_measurement_temperature 173(2)
_cell_volume 1104.7(2)
_diffrn_ambient_temperature 173(2)
_exptl_crystal_density_diffrn 1.452
_refine_ls_R_factor_obs 0.0413
_refine_ls_wR_factor_obs 0.1092
_cod_depositor_comments
;
The following automatic conversions were performed:
'_symmetry_cell_setting' value 'Triclinic' changed to 'triclinic'
according to '/home/saulius/struct/CIF-dictionaries/cif_core.dic'
dictionary named 'cif_core.dic' version 2.4.1 from 2010-06-29.

Automatic conversion script
Id: cif_fix_enum 1527 2010-12-29 10:47:43Z saulius 
;
_cod_database_code 7051502

loop_
_symmetry_equiv_pos_as_xyz
'x, y, z'
'-x, -y, -z'

loop_
_atom_site_aniso_label
_atom_site_aniso_U_11
_atom_site_aniso_U_22
_atom_site_aniso_U_33
_atom_site_aniso_U_23
_atom_site_aniso_U_13
_atom_site_aniso_U_12
Cl1 0.0549(3) 0.0331(3) 0.0522(3) 0.0076(2) -0.0120(2) -0.0084(2)
O1 0.0476(8) 0.0347(7) 0.0393(7) -0.0021(6) -0.0172(6) -0.0105(6)
O2 0.0284(6) 0.0241(6) 0.0321(6) -0.0007(5) -0.0056(5) 0.0000(5)
O3 0.0315(6) 0.0228(6) 0.0351(7) -0.0031(5) -0.0101(5) 0.0026(5)
O4 0.0336(7) 0.0291(7) 0.0362(7) -0.0058(5) -0.0056(5) -0.0045(5)
N1 0.0226(7) 0.0249(7) 0.0258(7) -0.0056(5) -0.0007(5) 0.0034(6)
N2 0.0248(7) 0.0282(8) 0.0297(7) -0.0058(6) 0.0013(6) 0.0045(6)
C1 0.0281(9) 0.0335(10) 0.0345(9) -0.0053(7) -0.0089(7) -0.0001(7)
C2 0.0311(9) 0.0328(10) 0.0342(9) -0.0005(7) -0.0101(8) 0.0037(8)
C3 0.0351(9) 0.0256(8) 0.0256(8) 0.0002(7) -0.0015(7) -0.0020(7)
C4 0.0268(9) 0.0350(10) 0.0337(9) -0.0024(7) -0.0061(7) -0.0044(7)
C5 0.0265(9) 0.0322(9) 0.0292(9) -0.0016(7) -0.0062(7) 0.0017(7)
C6 0.0271(8) 0.0279(9) 0.0212(8) -0.0065(6) -0.0013(6) 0.0015(7)
C7 0.0292(9) 0.0286(9) 0.0250(8) -0.0058(7) -0.0039(7) 0.0015(7)
C8 0.0307(9) 0.0236(8) 0.0256(8) -0.0050(6) -0.0053(7) -0.0008(7)
C9 0.0255(8) 0.0269(9) 0.0292(9) -0.0045(7) -0.0013(7) -0.0010(7)
C10 0.0229(8) 0.0281(9) 0.0270(8) -0.0079(7) -0.0023(6) 0.0011(7)
C11 0.0255(8) 0.0261(8) 0.0246(8) -0.0070(6) -0.0009(6) 0.0015(7)
C12 0.0264(8) 0.0294(9) 0.0317(9) -0.0075(7) 0.0026(7) 0.0032(7)
C13 0.0283(9) 0.0280(9) 0.0313(9) -0.0083(7) -0.0036(7) 0.0055(7)
C14 0.0249(8) 0.0267(8) 0.0287(8) -0.0040(7) -0.0006(7) 0.0009(7)
C15 0.0273(8) 0.0236(8) 0.0242(8) -0.0059(6) -0.0029(6) 0.0016(7)
C16 0.0293(9) 0.0303(9) 0.0270(8) -0.0038(7) 0.0024(7) 0.0024(7)
C17 0.0288(9) 0.0308(9) 0.0309(9) -0.0066(7) -0.0004(7) 0.0067(7)
C18 0.0310(9) 0.0231(8) 0.0265(8) -0.0055(6) -0.0070(7) 0.0030(7)
C19 0.0277(9) 0.0303(9) 0.0330(9) -0.0035(7) -0.0021(7) -0.0019(7)
C20 0.0220(8) 0.0301(9) 0.0354(9) -0.0061(7) -0.0018(7) 0.0033(7)
C21 0.0227(8) 0.0296(9) 0.0235(8) -0.0061(7) 0.0008(6) -0.0001(7)
C22 0.0246(8) 0.0268(8) 0.0218(8) -0.0062(6) -0.0009(6) 0.0033(7)
C23 0.0272(9) 0.0325(9) 0.0328(9) -0.0055(7) -0.0067(7) -0.0012(7)
C24 0.0291(9) 0.0360(10) 0.0348(9) -0.0038(8) -0.0086(7) 0.0056(8)
C25 0.0339(9) 0.0277(9) 0.0263(8) -0.0041(7) 0.0000(7) 0.0038(7)
C26 0.0302(9) 0.0293(9) 0.0342(9) -0.0085(7) -0.0016(7) -0.0033(7)
C27 0.0242(8) 0.0310(9) 0.0306(9) -0.0074(7) -0.0059(7) 0.0022(7)
C28 0.0366(10) 0.0249(9) 0.0364(10) 0.0020(7) -0.0014(8) 0.0059(8)

loop_
_atom_site_label
_atom_site_type_symbol
_atom_site_fract_x
_atom_site_fract_y
_atom_site_fract_z
_atom_site_U_iso_or_equiv
_atom_site_thermal_displace_type
_atom_site_occupancy
_atom_site_calc_flag
_atom_site_refinement_flags
_atom_site_disorder_group
Cl1 Cl -0.02522(10) 0.36246(4) 0.48259(4) 0.0494(2) Uani 1 d . .
O1 O -0.3776(3) -0.14986(11) 0.63040(10) 0.0405(3) Uani 1 d . .
O2 O -0.0793(2) -0.15596(10) 0.71112(8) 0.0292(3) Uani 1 d . .
O3 O 0.1975(2) -1.03177(10) 1.11707(9) 0.0302(3) Uani 1 d . .
O4 O 0.4709(2) -0.98548(10) 1.19030(9) 0.0331(3) Uani 1 d . .
N1 N 0.0064(2) -0.60491(11) 0.92400(10) 0.0249(3) Uani 1 d . .
N2 N -0.2042(2) -0.56482(12) 0.93884(10) 0.0283(3) Uani 1 d . .
C1 C -0.3205(3) 0.0772(2) 0.55558(13) 0.0322(4) Uani 1 d . .
H1A H -0.4573(3) 0.0486(2) 0.54759(13) 0.039 Uiso 1 calc R .
C2 C -0.2777(3) 0.1856(2) 0.51575(13) 0.0338(4) Uani 1 d . .
H2A H -0.3836(3) 0.2318(2) 0.48049(13) 0.041 Uiso 1 calc R .
C3 C -0.0786(3) 0.22557(14) 0.52814(12) 0.0301(4) Uani 1 d . .
C4 C 0.0796(3) 0.1589(2) 0.57752(13) 0.0326(4) Uani 1 d . .
H4A H 0.2179(3) 0.1874(2) 0.58372(13) 0.039 Uiso 1 calc R .
C5 C 0.0356(3) 0.05064(15) 0.61779(12) 0.0303(4) Uani 1 d . .
H5A H 0.1427(3) 0.00474(15) 0.65249(12) 0.036 Uiso 1 calc R .
C6 C -0.1657(3) 0.00925(14) 0.60731(11) 0.0255(3) Uani 1 d . .
C7 C -0.2240(3) -0.10630(14) 0.64884(12) 0.0278(4) Uani 1 d . .
C8 C -0.1216(3) -0.26216(14) 0.76476(11) 0.0267(4) Uani 1 d . .
C9 C 0.0525(3) -0.33479(14) 0.77219(12) 0.0278(4) Uani 1 d . .
H9A H 0.1933(3) -0.31704(14) 0.73785(12) 0.033 Uiso 1 calc R .
C10 C 0.0145(3) -0.43909(14) 0.83398(12) 0.0259(4) Uani 1 d . .
C11 C -0.1986(3) -0.46288(14) 0.88387(11) 0.0255(3) Uani 1 d . .
C12 C -0.3755(3) -0.38377(14) 0.87466(12) 0.0298(4) Uani 1 d . .
H12A H -0.5174(3) -0.39956(14) 0.90854(12) 0.036 Uiso 1 calc R .
C13 C -0.3350(3) -0.28419(14) 0.81549(12) 0.0292(4) Uani 1 d . .
H13A H -0.4498(3) -0.22925(14) 0.80808(12) 0.035 Uiso 1 calc R .
C14 C 0.1421(3) -0.53348(14) 0.86262(12) 0.0275(4) Uani 1 d . .
H14A H 0.2945(3) -0.54560(14) 0.84303(12) 0.033 Uiso 1 calc R .
C15 C 0.0605(3) -0.71400(13) 0.97311(11) 0.0251(3) Uani 1 d . .
C16 C 0.2748(3) -0.75749(15) 0.96157(12) 0.0300(4) Uani 1 d . .
H16A H 0.3871(3) -0.71520(15) 0.92084(12) 0.036 Uiso 1 calc R .
C17 C 0.3237(3) -0.86312(15) 1.00996(12) 0.0308(4) Uani 1 d . .
H17A H 0.4694(3) -0.89410(15) 1.00228(12) 0.037 Uiso 1 calc R .
C18 C 0.1585(3) -0.92297(13) 1.06950(12) 0.0269(4) Uani 1 d . .
C19 C -0.0549(3) -0.88052(15) 1.08120(13) 0.0312(4) Uani 1 d . .
H19A H -0.1666(3) -0.92292(15) 1.12226(13) 0.037 Uiso 1 calc R .
C20 C -0.1047(3) -0.77504(15) 1.03223(12) 0.0298(4) Uani 1 d . .
H20A H -0.2513(3) -0.74482(15) 1.03922(12) 0.036 Uiso 1 calc R .
C21 C 0.3594(3) -1.05381(14) 1.17665(11) 0.0257(3) Uani 1 d . .
C22 C 0.3798(3) -1.17202(14) 1.22030(11) 0.0247(3) Uani 1 d . .
C23 C 0.5711(3) -1.2098(2) 1.26443(13) 0.0311(4) Uani 1 d . .
H23A H 0.6821(3) -1.1603(2) 1.26586(13) 0.037 Uiso 1 calc R .
C24 C 0.6000(3) -1.3189(2) 1.30606(13) 0.0341(4) Uani 1 d . .
H24A H 0.7319(3) -1.3438(2) 1.33546(13) 0.041 Uiso 1 calc R .
C25 C 0.4392(3) -1.39323(14) 1.30578(12) 0.0302(4) Uani 1 d . .
C26 C 0.2493(3) -1.35478(15) 1.26095(13) 0.0312(4) Uani 1 d . .
H26A H 0.1385(3) -1.40444(15) 1.25950(13) 0.037 Uiso 1 calc R .
C27 C 0.2188(3) -1.24550(15) 1.21842(12) 0.0285(4) Uani 1 d . .
H27A H 0.0882(3) -1.22069(15) 1.18799(12) 0.034 Uiso 1 calc R .
C28 C 0.4725(3) -1.51441(14) 1.35294(13) 0.0349(4) Uani 1 d . .
H28A H 0.3829(19) -1.5575(2) 1.3255(7) 0.052 Uiso 1 calc R .
H28B H 0.4252(23) -1.5275(3) 1.4194(2) 0.052 Uiso 1 calc R .
H28C H 0.6306(5) -1.5355(3) 1.3441(9) 0.052 Uiso 1 calc R .

loop_
_geom_bond_atom_site_label_1
_geom_bond_atom_site_label_2
_geom_bond_distance
_geom_bond_site_symmetry_2
_geom_bond_publ_flag
Cl1 C3 1.734(2) . ?
O1 C7 1.197(2) . ?
O2 C7 1.357(2) . ?
O2 C8 1.405(2) . ?
O3 C21 1.363(2) . ?
O3 C18 1.405(2) . ?
O4 C21 1.199(2) . ?
N1 C14 1.353(2) . ?
N1 N2 1.359(2) . ?
N1 C15 1.432(2) . ?
N2 C11 1.346(2) . ?
C1 C2 1.382(3) . ?
C1 C6 1.393(2) . ?
C2 C3 1.377(3) . ?
C3 C4 1.384(3) . ?
C4 C5 1.382(3) . ?
C5 C6 1.389(2) . ?
C6 C7 1.488(2) . ?
C8 C9 1.354(2) . ?
C8 C13 1.424(2) . ?
C9 C10 1.424(2) . ?
C10 C14 1.386(2) . ?
C10 C11 1.421(2) . ?
C11 C12 1.418(2) . ?
C12 C13 1.364(2) . ?
C15 C20 1.386(2) . ?
C15 C16 1.387(2) . ?
C16 C17 1.386(2) . ?
C17 C18 1.382(3) . ?
C18 C19 1.378(3) . ?
C19 C20 1.388(2) . ?
C21 C22 1.482(2) . ?
C22 C27 1.392(2) . ?
C22 C23 1.392(2) . ?
C23 C24 1.378(3) . ?
C24 C25 1.392(3) . ?
C25 C26 1.391(3) . ?
C25 C28 1.534(2) . ?
C26 C27 1.384(3) . ?

loop_
_cod_related_entry_id
_cod_related_entry_database
_cod_related_entry_code
1 ChemSpider 21142490
